data_2237890
loop_
_publ_author_name
'Niu, Chao'
'Liu, Y. Q.'
'He, Y. W.'
'Aisa, H. A.'

_publ_section_title
;
 (<i>E</i>)-1-[2-Hydroxy-4,6-bis(methoxymethoxy)phenyl]-3-phenylprop-2-en-1-one
;
_journal_coeditor_code IM2424
_journal_issue 5
_journal_name_full 'Acta Crystallographica Section E'
_journal_page_first o715
_journal_paper_doi 10.1107/S1600536813009380
_journal_volume 69
_journal_year 2013
_chemical_formula_iupac 'C19 H20 O6'
_chemical_formula_moiety 'C19 H20 O6'
_chemical_formula_sum 'C19 H20 O6'
_chemical_formula_weight 344.35
_chemical_melting_point 351
_chemical_name_systematic
;
(<i>E</i>)-1-[2-Hydroxy-4,6-bis(methoxymethoxy)phenyl]-3-phenylprop-2-en-1-one
;
_space_group_IT_number 14
_symmetry_cell_setting monoclinic
_symmetry_space_group_name_Hall '-P 2yn'
_symmetry_space_group_name_H-M 'P 1 21/n 1'
_atom_sites_solution_hydrogens geom
_atom_sites_solution_primary direct
_atom_sites_solution_secondary difmap
_audit_creation_method SHELXL-97
_cell_angle_alpha 90.00
_cell_angle_beta 96.792(2)
_cell_angle_gamma 90.00
_cell_formula_units_Z 4
_cell_length_a 8.7791(2)
_cell_length_b 9.7807(2)
_cell_length_c 20.2209(4)
_cell_measurement_reflns_used 3081
_cell_measurement_temperature 290(2)
_cell_measurement_theta_max 69.6990
_cell_measurement_theta_min 4.4004
_cell_volume 1724.10(6)
_computing_cell_refinement 'CrysAlis PRO (Agilent, 2011)'
_computing_data_collection 'CrysAlis PRO (Agilent, 2011)'
_computing_data_reduction 'CrysAlis PRO (Agilent, 2011)'
_computing_molecular_graphics 'ORTEP-3 for Windows (Farrugia, 2012)'
_computing_publication_material 'SHELXL97 (Sheldrick, 2008)'
_computing_structure_refinement 'SHELXL97 (Sheldrick, 2008)'
_computing_structure_solution 'SHELXS97 (Sheldrick, 2008)'
_diffrn_ambient_temperature 290(2)
_diffrn_detector_area_resol_mean 15.9149
_diffrn_measured_fraction_theta_full 0.987
_diffrn_measured_fraction_theta_max 0.987
_diffrn_measurement_device_type 'Agilent Gemini S Ultra'
_diffrn_measurement_method '\w scans'
_diffrn_radiation_monochromator mirror
_diffrn_radiation_source 'Enhance Ultra (Cu) X-ray Source'
_diffrn_radiation_type CuK\a
_diffrn_radiation_wavelength 1.54184
_diffrn_reflns_av_R_equivalents 0.0446
_diffrn_reflns_av_sigmaI/netI 0.0415
_diffrn_reflns_limit_h_max 10
_diffrn_reflns_limit_h_min -10
_diffrn_reflns_limit_k_max 11
_diffrn_reflns_limit_k_min -11
_diffrn_reflns_limit_l_max 23
_diffrn_reflns_limit_l_min -16
_diffrn_reflns_number 5842
_diffrn_reflns_theta_full 65.82
_diffrn_reflns_theta_max 65.82
_diffrn_reflns_theta_min 4.40
_exptl_absorpt_coefficient_mu 0.823
_exptl_absorpt_correction_T_max 0.7788
_exptl_absorpt_correction_T_min 0.7085
_exptl_absorpt_correction_type multi-scan
_exptl_absorpt_process_details
;
(CrysAlis PRO; Agilent, 2011)
;
_exptl_crystal_colour yellow
_exptl_crystal_density_diffrn 1.327
_exptl_crystal_density_method 'not measured'
_exptl_crystal_description block
_exptl_crystal_F_000 728
_exptl_crystal_size_max 0.45
_exptl_crystal_size_mid 0.40
_exptl_crystal_size_min 0.32
_refine_diff_density_max 0.208
_refine_diff_density_min -0.213
_refine_ls_extinction_method none
_refine_ls_goodness_of_fit_ref 1.019
_refine_ls_hydrogen_treatment constr
_refine_ls_matrix_type full
_refine_ls_number_parameters 235
_refine_ls_number_reflns 2964
_refine_ls_number_restraints 37
_refine_ls_restrained_S_all 1.047
_refine_ls_R_factor_all 0.0618
_refine_ls_R_factor_gt 0.0552
_refine_ls_shift/su_max 0.001
_refine_ls_shift/su_mean 0.000
_refine_ls_structure_factor_coef Fsqd
_refine_ls_weighting_details 'calc w=1/[\s^2^(Fo^2^)+(0.0915P)^2^+0.2682P] where P=(Fo^2^+2Fc^2^)/3'
_refine_ls_weighting_scheme calc
_refine_ls_wR_factor_gt 0.1505
_refine_ls_wR_factor_ref 0.1606
_reflns_number_gt 2492
_reflns_number_total 2964
_reflns_threshold_expression I>2sigma(I)
_cod_data_source_file im2424.cif
_cod_data_source_block I
_cod_original_sg_symbol_Hall '-P 2yn '
_cod_original_sg_symbol_H-M 'P 21/n'
_cod_database_code 2237890
_cod_database_fobs_code 2237890

loop_
_symmetry_equiv_pos_as_xyz
'x, y, z'
'-x+1/2, y+1/2, -z+1/2'
'-x, -y, -z'
'x-1/2, -y-1/2, z-1/2'

loop_
_atom_site_type_symbol
_atom_site_label
_atom_site_fract_x
_atom_site_fract_y
_atom_site_fract_z
_atom_site_U_iso_or_equiv
_atom_site_adp_type
_atom_site_calc_flag
_atom_site_refinement_flags
_atom_site_occupancy
_atom_site_symmetry_multiplicity
_atom_site_disorder_assembly
_atom_site_disorder_group
O O4 -0.21800(16) 0.09828(14) 0.66097(7) 0.0649(4) Uani d . 1 1 . .
O O1 0.0530(2) 0.30639(14) 0.87486(8) 0.0750(5) Uani d . 1 1 . .
H H1 0.1167 0.3199 0.9073 0.112 Uiso calc R 1 1 . .
O O3 -0.19754(16) -0.05558(14) 0.74997(6) 0.0626(4) Uani d . 1 1 . .
O O2 0.2224(2) 0.25370(14) 0.97783(8) 0.0742(5) Uani d . 1 1 . .
O O5 0.12831(19) -0.15711(14) 0.94560(7) 0.0711(4) Uani d . 1 1 . .
C C8 0.3002(2) 0.0383(2) 1.01680(9) 0.0574(5) Uani d . 1 1 . .
H H8 0.3110 -0.0535 1.0063 0.069 Uiso calc R 1 1 . .
C C2 -0.0697(2) 0.1321(2) 0.81172(9) 0.0563(5) Uani d . 1 1 . .
H H2 -0.1150 0.1973 0.7822 0.068 Uiso calc R 1 1 . .
C C7 0.2076(2) 0.12700(19) 0.96934(9) 0.0547(5) Uani d . 1 1 A .
C C3 0.0291(2) 0.17122(18) 0.86711(9) 0.0541(5) Uani d . 1 1 A .
C C4 0.10277(19) 0.07590(18) 0.91324(8) 0.0483(4) Uani d . 1 1 . .
C C6 -0.0300(2) -0.10263(18) 0.84434(9) 0.0526(4) Uani d . 1 1 . .
H H6 -0.0489 -0.1948 0.8356 0.063 Uiso calc R 1 1 A .
C C10 0.4654(2) 0.00877(19) 1.12493(8) 0.0507(4) Uani d . 1 1 . .
C C9 0.3686(2) 0.0851(2) 1.07405(9) 0.0545(4) Uani d . 1 1 . .
H H9 0.3533 0.1771 1.0829 0.065 Uiso calc R 1 1 . .
C C5 0.0665(2) -0.06416(18) 0.89966(8) 0.0489(4) Uani d . 1 1 A .
C C15 0.4845(3) -0.1320(2) 1.12293(10) 0.0659(5) Uani d . 1 1 . .
H H15 0.4331 -0.1819 1.0880 0.079 Uiso calc R 1 1 . .
C C13 0.6568(3) -0.1276(3) 1.22351(11) 0.0702(6) Uani d . 1 1 . .
H H13 0.7208 -0.1732 1.2562 0.084 Uiso calc R 1 1 . .
C C14 0.5784(3) -0.1987(2) 1.17194(12) 0.0745(6) Uani d . 1 1 . .
H H14 0.5887 -0.2932 1.1700 0.089 Uiso calc R 1 1 . .
C C1 -0.0993(2) -0.00402(19) 0.80133(8) 0.0513(4) Uani d . 1 1 A .
C C16 -0.2928(2) 0.0378(2) 0.70981(10) 0.0615(5) Uani d . 1 1 . .
H H16A -0.3823 -0.0104 0.6889 0.074 Uiso calc R 1 1 . .
H H16B -0.3278 0.1086 0.7381 0.074 Uiso calc R 1 1 . .
C C17 -0.1989(3) 0.0086(3) 0.60743(12) 0.0811(7) Uani d . 1 1 . .
H H17A -0.1626 0.0593 0.5718 0.122 Uiso calc R 1 1 . .
H H17B -0.2955 -0.0332 0.5919 0.122 Uiso calc R 1 1 . .
H H17C -0.1257 -0.0610 0.6224 0.122 Uiso calc R 1 1 . .
C C12 0.6400(3) 0.0115(3) 1.22645(10) 0.0722(6) Uani d . 1 1 . .
H H12 0.6932 0.0605 1.2612 0.087 Uiso calc R 1 1 . .
C C11 0.5442(3) 0.0794(2) 1.17786(10) 0.0639(5) Uani d . 1 1 . .
H H11 0.5326 0.1737 1.1807 0.077 Uiso calc R 1 1 . .
C C18 0.0761(3) -0.2935(2) 0.94163(12) 0.0743(6) Uani d PU 0.831(3) 1 A 2
H H18A 0.1002 -0.3362 0.9849 0.089 Uiso calc PR 0.831(3) 1 A 2
H H18B -0.0346 -0.2934 0.9312 0.089 Uiso calc PR 0.831(3) 1 A 2
O O6 0.1357(2) -0.3676(2) 0.89696(10) 0.0789(6) Uani d PU 0.831(3) 1 A 2
C C19 0.2932(4) -0.3990(4) 0.9126(2) 0.0947(10) Uani d PU 0.831(3) 1 A 2
H H19A 0.3270 -0.4531 0.8776 0.142 Uiso calc PR 0.831(3) 1 A 2
H H19B 0.3079 -0.4493 0.9536 0.142 Uiso calc PR 0.831(3) 1 A 2
H H19C 0.3515 -0.3157 0.9174 0.142 Uiso calc PR 0.831(3) 1 A 2
C C18' 0.0761(3) -0.2935(2) 0.94163(12) 0.0743(6) Uani d PU 0.169(3) 1 A 1
H H18C -0.0085 -0.3037 0.9680 0.089 Uiso calc PR 0.169(3) 1 A 1
H H18D 0.0386 -0.3150 0.8958 0.089 Uiso calc PR 0.169(3) 1 A 1
O O6' 0.1929(12) -0.3852(10) 0.9645(5) 0.0789(6) Uani d PU 0.169(3) 1 A 1
C C19' 0.342(2) -0.388(2) 0.9489(10) 0.0947(10) Uani d PU 0.169(3) 1 A 1
H H19D 0.3972 -0.4599 0.9731 0.142 Uiso calc PR 0.169(3) 1 A 1
H H19E 0.3902 -0.3016 0.9608 0.142 Uiso calc PR 0.169(3) 1 A 1
H H19F 0.3408 -0.4027 0.9019 0.142 Uiso calc PR 0.169(3) 1 A 1

loop_
_atom_site_aniso_label
_atom_site_aniso_U_11
_atom_site_aniso_U_22
_atom_site_aniso_U_33
_atom_site_aniso_U_12
_atom_site_aniso_U_13
_atom_site_aniso_U_23
O4 0.0802(9) 0.0532(8) 0.0573(8) -0.0038(6) -0.0086(7) 0.0012(6)
O1 0.0951(11) 0.0422(7) 0.0783(10) 0.0016(7) -0.0283(8) -0.0011(6)
O3 0.0701(8) 0.0561(8) 0.0555(7) -0.0068(6) -0.0174(6) 0.0021(6)
O2 0.0957(11) 0.0501(8) 0.0688(9) -0.0009(7) -0.0232(8) -0.0067(6)
O5 0.0916(10) 0.0479(8) 0.0657(9) -0.0043(7) -0.0244(7) 0.0106(6)
C8 0.0627(10) 0.0522(10) 0.0536(10) 0.0056(8) -0.0086(8) -0.0059(8)
C2 0.0620(11) 0.0489(10) 0.0540(10) 0.0024(8) -0.0101(8) 0.0026(8)
C7 0.0598(10) 0.0515(10) 0.0506(10) 0.0018(8) -0.0027(8) -0.0065(8)
C3 0.0606(10) 0.0419(9) 0.0573(10) 0.0025(8) -0.0037(8) -0.0011(8)
C4 0.0516(9) 0.0459(9) 0.0459(9) 0.0025(7) -0.0010(7) -0.0014(7)
C6 0.0620(10) 0.0434(9) 0.0502(10) -0.0031(8) -0.0029(8) 0.0007(7)
C10 0.0521(9) 0.0538(10) 0.0449(9) -0.0048(8) 0.0008(7) -0.0009(7)
C9 0.0605(10) 0.0500(10) 0.0511(10) -0.0027(8) -0.0018(8) -0.0024(8)
C5 0.0540(9) 0.0459(9) 0.0448(9) 0.0026(7) -0.0023(7) 0.0032(7)
C15 0.0747(13) 0.0573(12) 0.0600(11) -0.0006(10) -0.0149(9) -0.0074(9)
C13 0.0664(12) 0.0832(15) 0.0569(11) 0.0044(11) -0.0099(9) 0.0096(10)
C14 0.0855(15) 0.0600(13) 0.0726(13) 0.0104(11) -0.0126(11) 0.0003(10)
C1 0.0517(9) 0.0534(10) 0.0465(9) -0.0024(8) -0.0041(7) 0.0003(8)
C16 0.0578(10) 0.0650(12) 0.0575(11) 0.0012(9) -0.0116(8) 0.0018(9)
C17 0.1038(18) 0.0701(14) 0.0687(13) 0.0104(13) 0.0078(12) -0.0033(11)
C12 0.0782(13) 0.0797(15) 0.0529(11) -0.0131(12) -0.0155(10) -0.0021(10)
C11 0.0804(13) 0.0566(11) 0.0510(10) -0.0110(10) -0.0075(9) -0.0017(8)
C18 0.0887(14) 0.0545(11) 0.0760(13) -0.0065(10) -0.0060(10) 0.0119(9)
O6 0.0952(13) 0.0614(10) 0.0743(11) 0.0005(9) -0.0151(9) 0.0004(8)
C19 0.102(2) 0.0909(19) 0.090(2) 0.0088(17) 0.0051(17) 0.0009(18)
C18' 0.0887(14) 0.0545(11) 0.0760(13) -0.0065(10) -0.0060(10) 0.0119(9)
O6' 0.0952(13) 0.0614(10) 0.0743(11) 0.0005(9) -0.0151(9) 0.0004(8)
C19' 0.102(2) 0.0909(19) 0.090(2) 0.0088(17) 0.0051(17) 0.0009(18)

loop_
_atom_type_symbol
_atom_type_description
_atom_type_scat_dispersion_real
_atom_type_scat_dispersion_imag
_atom_type_scat_source
C C 0.0181 0.0091 'International Tables Vol C Tables 4.2.6.8 and 6.1.1.4'
H H 0.0000 0.0000 'International Tables Vol C Tables 4.2.6.8 and 6.1.1.4'
O O 0.0492 0.0322 'International Tables Vol C Tables 4.2.6.8 and 6.1.1.4'

loop_
_geom_angle_atom_site_label_1
_geom_angle_atom_site_label_2
_geom_angle_atom_site_label_3
_geom_angle
C16 O4 C17 112.95(18)
C3 O1 H1 109.5
C1 O3 C16 118.14(15)
C5 O5 C18 119.41(16)
C9 C8 C7 121.84(18)
C9 C8 H8 119.1
C7 C8 H8 119.1
C1 C2 C3 118.79(17)
C1 C2 H2 120.6
C3 C2 H2 120.6
O2 C7 C4 119.27(17)
O2 C7 C8 117.02(16)
C4 C7 C8 123.70(16)
O1 C3 C2 116.05(17)
O1 C3 C4 121.08(17)
C2 C3 C4 122.86(17)
C3 C4 C5 115.49(16)
C3 C4 C7 118.79(16)
C5 C4 C7 125.72(16)
C5 C6 C1 120.12(17)
C5 C6 H6 119.9
C1 C6 H6 119.9
C11 C10 C15 117.74(18)
C11 C10 C9 118.97(18)
C15 C10 C9 123.28(17)
C8 C9 C10 127.34(18)
C8 C9 H9 116.3
C10 C9 H9 116.3
O5 C5 C6 121.93(16)
O5 C5 C4 116.55(15)
C6 C5 C4 121.49(16)
C14 C15 C10 120.88(19)
C14 C15 H15 119.6
C10 C15 H15 119.6
C14 C13 C12 119.4(2)
C14 C13 H13 120.3
C12 C13 H13 120.3
C13 C14 C15 120.8(2)
C13 C14 H14 119.6
C15 C14 H14 119.6
O3 C1 C2 124.58(16)
O3 C1 C6 114.20(17)
C2 C1 C6 121.21(17)
O4 C16 O3 112.66(16)
O4 C16 H16A 109.1
O3 C16 H16A 109.1
O4 C16 H16B 109.1
O3 C16 H16B 109.1
H16A C16 H16B 107.8
O4 C17 H17A 109.5
O4 C17 H17B 109.5
H17A C17 H17B 109.5
O4 C17 H17C 109.5
H17A C17 H17C 109.5
H17B C17 H17C 109.5
C13 C12 C11 120.3(2)
C13 C12 H12 119.8
C11 C12 H12 119.8
C12 C11 C10 120.9(2)
C12 C11 H11 119.5
C10 C11 H11 119.5
O6 C18 O5 114.1(2)
O6 C18 H18A 108.7
O5 C18 H18A 108.7
O6 C18 H18B 108.7
O5 C18 H18B 108.7
H18A C18 H18B 107.6
C18 O6 C19 115.0(2)
O6 C19 H19A 109.5
O6 C19 H19B 109.5
H19A C19 H19B 109.5
O6 C19 H19C 109.5
H19A C19 H19C 109.5
H19B C19 H19C 109.5
O6' C19' H19D 109.5
O6' C19' H19E 109.5
H19D C19' H19E 109.5
O6' C19' H19F 109.5
H19D C19' H19F 109.5
H19E C19' H19F 109.5

loop_
_geom_bond_atom_site_label_1
_geom_bond_atom_site_label_2
_geom_bond_distance
O4 C16 1.382(2)
O4 C17 1.419(3)
O1 C3 1.345(2)
O1 H1 0.8200
O3 C1 1.366(2)
O3 C16 1.426(2)
O2 C7 1.256(2)
O5 C5 1.366(2)
O5 C18 1.410(3)
C8 C9 1.321(3)
C8 C7 1.466(3)
C8 H8 0.9300
C2 C1 1.368(3)
C2 C3 1.387(3)
C2 H2 0.9300
C7 C4 1.462(2)
C3 C4 1.420(3)
C4 C5 1.426(3)
C6 C5 1.373(2)
C6 C1 1.390(3)
C6 H6 0.9300
C10 C11 1.388(3)
C10 C15 1.388(3)
C10 C9 1.460(2)
C9 H9 0.9300
C15 C14 1.376(3)
C15 H15 0.9300
C13 C14 1.369(3)
C13 C12 1.370(3)
C13 H13 0.9300
C14 H14 0.9300
C16 H16A 0.9700
C16 H16B 0.9700
C17 H17A 0.9600
C17 H17B 0.9600
C17 H17C 0.9600
C12 C11 1.385(3)
C12 H12 0.9300
C11 H11 0.9300
C18 O6 1.313(3)
C18 H18A 0.9700
C18 H18B 0.9700
O6 C19 1.415(4)
C19 H19A 0.9600
C19 H19B 0.9600
C19 H19C 0.9600
O6' C19' 1.38(2)
C19' H19D 0.9600
C19' H19E 0.9600
C19' H19F 0.9600

loop_
_geom_hbond_atom_site_label_D
_geom_hbond_atom_site_label_H
_geom_hbond_atom_site_label_A
_geom_hbond_distance_DH
_geom_hbond_distance_HA
_geom_hbond_distance_DA
_geom_hbond_angle_DHA
O1 H1 O2 0.82 1.73 2.466(2) 147.8

loop_
_geom_torsion_atom_site_label_1
_geom_torsion_atom_site_label_2
_geom_torsion_atom_site_label_3
_geom_torsion_atom_site_label_4
_geom_torsion
C9 C8 C7 O2 15.2(3)
C9 C8 C7 C4 -165.70(18)
C1 C2 C3 O1 -179.65(18)
C1 C2 C3 C4 0.9(3)
O1 C3 C4 C5 179.44(18)
C2 C3 C4 C5 -1.1(3)
O1 C3 C4 C7 -0.8(3)
C2 C3 C4 C7 178.66(17)
O2 C7 C4 C3 4.6(3)
C8 C7 C4 C3 -174.55(17)
O2 C7 C4 C5 -175.71(18)
C8 C7 C4 C5 5.2(3)
C7 C8 C9 C10 -178.90(17)
C11 C10 C9 C8 171.4(2)
C15 C10 C9 C8 -7.9(3)
C18 O5 C5 C6 -9.0(3)
C18 O5 C5 C4 168.81(18)
C1 C6 C5 O5 175.31(16)
C1 C6 C5 C4 -2.4(3)
C3 C4 C5 O5 -175.96(16)
C7 C4 C5 O5 4.3(3)
C3 C4 C5 C6 1.9(3)
C7 C4 C5 C6 -177.89(17)
C11 C10 C15 C14 0.1(3)
C9 C10 C15 C14 179.39(19)
C12 C13 C14 C15 0.6(4)
C10 C15 C14 C13 -0.8(4)
C16 O3 C1 C2 -9.5(3)
C16 O3 C1 C6 169.82(16)
C3 C2 C1 O3 177.95(17)
C3 C2 C1 C6 -1.3(3)
C5 C6 C1 O3 -177.26(16)
C5 C6 C1 C2 2.1(3)
C17 O4 C16 O3 74.6(2)
C1 O3 C16 O4 82.4(2)
C14 C13 C12 C11 0.2(4)
C13 C12 C11 C10 -1.0(3)
C15 C10 C11 C12 0.8(3)
C9 C10 C11 C12 -178.55(18)
C5 O5 C18 O6 79.7(3)
O5 C18 O6 C19 70.1(3)
